data_2208957
loop_
_publ_author_name
'Fang-Yao Li'
'Ying-Ming Pan'
'Heng-Shan Wang'
'Zhen-Feng Chen'
'Yong Zhang'

_publ_section_title
;
 Methyl 12-benzoyldehydroabietate
;
_journal_coeditor_code NC2005
_journal_issue 5
_journal_name_full 'Acta Crystallographica Section E'
_journal_page_first o1895
_journal_page_last o1897
_journal_paper_doi 10.1107/S1600536806013067
_journal_volume 62
_journal_year 2006
_chemical_formula_iupac 'C28 H34 O3'
_chemical_formula_moiety 'C28 H34 O3'
_chemical_formula_sum 'C28 H34 O3'
_chemical_formula_weight 418.55
_chemical_name_systematic
;
Methyl 12-benzoyldehydroabietate
;
_space_group_IT_number 5
_symmetry_cell_setting monoclinic
_symmetry_space_group_name_Hall 'C 2y'
_symmetry_space_group_name_H-M 'C 1 2 1'
_atom_sites_solution_hydrogens geom
_atom_sites_solution_primary direct
_atom_sites_solution_secondary difmap
_audit_creation_method SHELXL-97
_cell_angle_alpha 90.00
_cell_angle_beta 102.40(2)
_cell_angle_gamma 90.00
_cell_formula_units_Z 4
_cell_length_a 14.0617(13)
_cell_length_b 6.0363(5)
_cell_length_c 28.051(4)
_cell_measurement_reflns_used 4618
_cell_measurement_temperature 193(2)
_cell_measurement_theta_max 25.3
_cell_measurement_theta_min 3.0
_cell_volume 2325.4(5)
_computing_cell_refinement CrystalClear
_computing_data_collection 'CrystalClear (Rigaku, 1999)'
_computing_data_reduction 'CrystalStructure (Rigaku/MSC, 2000)'
_computing_molecular_graphics 'SHELXTL (Sheldrick, 2000)'
_computing_publication_material 'SHELXTL and PLATON (Spek, 2003)'
_computing_structure_refinement 'SHELXL97 (Sheldrick, 1997)'
_computing_structure_solution 'SHELXS97 (Sheldrick, 1997)'
_diffrn_ambient_temperature 193(2)
_diffrn_detector_area_resol_mean 7.31
_diffrn_measured_fraction_theta_full 0.995
_diffrn_measured_fraction_theta_max 0.995
_diffrn_measurement_device_type 'Rigaku Mercury CCD'
_diffrn_measurement_method \w
_diffrn_radiation_monochromator graphite
_diffrn_radiation_source 'fine-focus sealed tube'
_diffrn_radiation_type MoK\a
_diffrn_radiation_wavelength 0.71070
_diffrn_reflns_av_R_equivalents 0.0274
_diffrn_reflns_av_sigmaI/netI 0.0354
_diffrn_reflns_limit_h_max 16
_diffrn_reflns_limit_h_min -16
_diffrn_reflns_limit_k_max 7
_diffrn_reflns_limit_k_min -7
_diffrn_reflns_limit_l_max 28
_diffrn_reflns_limit_l_min -33
_diffrn_reflns_number 11429
_diffrn_reflns_theta_full 25.35
_diffrn_reflns_theta_max 25.35
_diffrn_reflns_theta_min 3.02
_diffrn_standards_decay_% 0
_diffrn_standards_interval_count 0
_diffrn_standards_interval_time 0
_diffrn_standards_number 0
_exptl_absorpt_coefficient_mu 0.076
_exptl_absorpt_correction_T_max 0.985
_exptl_absorpt_correction_T_min 0.836
_exptl_absorpt_correction_type multi-scan
_exptl_absorpt_process_details 'REQABS (Jacobson, 1998)'
_exptl_crystal_colour colorless
_exptl_crystal_density_diffrn 1.196
_exptl_crystal_density_method 'not measured'
_exptl_crystal_description block
_exptl_crystal_F_000 904
_exptl_crystal_size_max 0.35
_exptl_crystal_size_mid 0.30
_exptl_crystal_size_min 0.20
_refine_diff_density_max 0.107
_refine_diff_density_min -0.144
_refine_ls_abs_structure_details 'Flack (1983), 1846 Friedel pairs'
_refine_ls_abs_structure_Flack -0.9(11)
_refine_ls_extinction_method none
_refine_ls_goodness_of_fit_ref 1.097
_refine_ls_hydrogen_treatment constr
_refine_ls_matrix_type full
_refine_ls_number_parameters 285
_refine_ls_number_reflns 4202
_refine_ls_number_restraints 1
_refine_ls_restrained_S_all 1.097
_refine_ls_R_factor_all 0.0474
_refine_ls_R_factor_gt 0.0407
_refine_ls_shift/su_max 0.000
_refine_ls_shift/su_mean 0.000
_refine_ls_structure_factor_coef Fsqd
_refine_ls_weighting_details 'calc w=1/[\s^2^(Fo^2^)+(0.039P)^2^+0.4191P] where P=(Fo^2^+2Fc^2^)/3'
_refine_ls_weighting_scheme calc
_refine_ls_wR_factor_gt 0.0843
_refine_ls_wR_factor_ref 0.0881
_reflns_number_gt 3794
_reflns_number_total 4202
_reflns_threshold_expression I>2\s(I)
_cod_data_source_file nc2005.cif
_cod_data_source_block I
_cod_original_cell_volume 2325.4(4)
_cod_original_sg_symbol_Hall 'c 2y'
_cod_original_sg_symbol_H-M 'C 2'
_cod_database_code 2208957
_cod_database_fobs_code 2208957

loop_
_symmetry_equiv_pos_as_xyz
'x, y, z'
'-x, y, -z'
'x+1/2, y+1/2, z'
'-x+1/2, y+1/2, -z'

loop_
_atom_site_type_symbol
_atom_site_label
_atom_site_fract_x
_atom_site_fract_y
_atom_site_fract_z
_atom_site_U_iso_or_equiv
_atom_site_adp_type
_atom_site_calc_flag
_atom_site_refinement_flags
_atom_site_occupancy
O O1 0.69767(9) 0.0447(3) 0.16653(5) 0.0456(4) Uani d . 1
O O2 1.13050(11) 0.8147(2) 0.45567(6) 0.0537(4) Uani d . 1
O O3 1.08690(10) 0.4684(2) 0.43672(5) 0.0423(4) Uani d . 1
C C1 0.82468(12) 0.4038(3) 0.23174(6) 0.0247(4) Uani d . 1
H H1 0.7610 0.4320 0.2366 0.030 Uiso calc R 1
C C2 0.83507(11) 0.2784(3) 0.19184(6) 0.0242(4) Uani d . 1
C C3 0.92802(12) 0.2308(3) 0.18391(6) 0.0256(4) Uani d . 1
C C4 1.00681(12) 0.3166(3) 0.21709(6) 0.0290(4) Uani d . 1
H H4 1.0705 0.2860 0.2124 0.035 Uiso calc R 1
C C5 0.99712(12) 0.4458(3) 0.25699(6) 0.0260(4) Uani d . 1
C C6 0.90406(12) 0.4902(3) 0.26501(6) 0.0236(4) Uani d . 1
C C7 1.08897(12) 0.5320(4) 0.29004(7) 0.0347(5) Uani d . 1
H H7A 1.1317 0.5952 0.2697 0.042 Uiso calc R 1
H H7B 1.1240 0.4064 0.3087 0.042 Uiso calc R 1
C C8 1.07019(12) 0.7074(3) 0.32569(6) 0.0311(4) Uani d . 1
H H8A 1.0558 0.8511 0.3087 0.037 Uiso calc R 1
H H8B 1.1287 0.7259 0.3522 0.037 Uiso calc R 1
C C9 0.98365(11) 0.6354(3) 0.34705(6) 0.0247(4) Uani d . 1
H H9 0.9956 0.4752 0.3552 0.030 Uiso calc R 1
C C10 0.88796(12) 0.6391(3) 0.30715(6) 0.0244(4) Uani d . 1
C C11 0.97998(13) 0.7481(3) 0.39636(6) 0.0273(4) Uani d . 1
C C12 0.89331(12) 0.6494(3) 0.41521(6) 0.0322(4) Uani d . 1
H H12A 0.9076 0.4928 0.4245 0.039 Uiso calc R 1
H H12B 0.8859 0.7310 0.4448 0.039 Uiso calc R 1
C C13 0.79816(13) 0.6614(3) 0.37737(7) 0.0337(4) Uani d . 1
H H13A 0.7805 0.8186 0.3703 0.040 Uiso calc R 1
H H13B 0.7458 0.5917 0.3908 0.040 Uiso calc R 1
C C14 0.80555(12) 0.5446(3) 0.33004(6) 0.0290(4) Uani d . 1
H H14A 0.7427 0.5596 0.3063 0.035 Uiso calc R 1
H H14B 0.8174 0.3848 0.3367 0.035 Uiso calc R 1
C C15 0.74620(12) 0.1981(3) 0.15662(7) 0.0283(4) Uani d . 1
C C16 0.71899(12) 0.3152(3) 0.10892(6) 0.0309(4) Uani d . 1
C C17 0.65451(13) 0.2155(4) 0.06991(7) 0.0438(5) Uani d . 1
H H17 0.6272 0.0743 0.0737 0.053 Uiso calc R 1
C C18 0.63088(15) 0.3267(5) 0.02535(7) 0.0577(7) Uani d . 1
H H18 0.5882 0.2591 -0.0016 0.069 Uiso calc R 1
C C19 0.66864(17) 0.5331(5) 0.01990(8) 0.0598(7) Uani d . 1
H H19 0.6516 0.6070 -0.0106 0.072 Uiso calc R 1
C C20 0.73065(16) 0.6326(4) 0.05829(8) 0.0519(6) Uani d . 1
H H20 0.7560 0.7760 0.0546 0.062 Uiso calc R 1
C C21 0.75611(14) 0.5227(4) 0.10242(7) 0.0385(5) Uani d . 1
H H21 0.8000 0.5910 0.1288 0.046 Uiso calc R 1
C C22 0.94274(12) 0.0864(3) 0.14177(7) 0.0313(4) Uani d . 1
H H22 0.8769 0.0475 0.1220 0.038 Uiso calc R 1
C C23 0.99382(16) -0.1291(4) 0.16058(8) 0.0478(5) Uani d . 1
H H23A 1.0590 -0.0961 0.1799 0.072 Uiso calc R 1
H H23B 0.9992 -0.2236 0.1329 0.072 Uiso calc R 1
H H23C 0.9560 -0.2061 0.1811 0.072 Uiso calc R 1
C C24 0.99781(15) 0.2084(4) 0.10829(7) 0.0420(5) Uani d . 1
H H24A 0.9609 0.3400 0.0947 0.063 Uiso calc R 1
H H24B 1.0058 0.1100 0.0816 0.063 Uiso calc R 1
H H24C 1.0620 0.2533 0.1270 0.063 Uiso calc R 1
C C25 0.85694(14) 0.8673(3) 0.28468(7) 0.0322(4) Uani d . 1
H H25A 0.9122 0.9375 0.2745 0.048 Uiso calc R 1
H H25B 0.8356 0.9608 0.3089 0.048 Uiso calc R 1
H H25C 0.8032 0.8489 0.2562 0.048 Uiso calc R 1
C C26 1.07336(13) 0.6868(3) 0.43273(6) 0.0291(4) Uani d . 1
C C27 1.17398(15) 0.3934(4) 0.46981(7) 0.0423(5) Uani d . 1
H H27A 1.2312 0.4530 0.4595 0.063 Uiso calc R 1
H H27B 1.1763 0.2312 0.4695 0.063 Uiso calc R 1
H H27C 1.1736 0.4452 0.5029 0.063 Uiso calc R 1
C C28 0.97432(15) 1.0009(3) 0.39479(8) 0.0386(5) Uani d . 1
H H28A 0.9102 1.0467 0.3762 0.058 Uiso calc R 1
H H28B 1.0249 1.0592 0.3790 0.058 Uiso calc R 1
H H28C 0.9843 1.0589 0.4281 0.058 Uiso calc R 1

loop_
_atom_site_aniso_label
_atom_site_aniso_U_11
_atom_site_aniso_U_22
_atom_site_aniso_U_33
_atom_site_aniso_U_12
_atom_site_aniso_U_13
_atom_site_aniso_U_23
O1 0.0356(7) 0.0483(9) 0.0503(9) -0.0140(7) 0.0034(6) 0.0026(8)
O2 0.0512(9) 0.0343(8) 0.0602(10) -0.0028(8) -0.0224(8) -0.0054(7)
O3 0.0397(8) 0.0273(7) 0.0484(8) 0.0060(6) -0.0161(6) -0.0040(6)
C1 0.0193(8) 0.0283(10) 0.0273(9) 0.0015(7) 0.0067(7) 0.0000(8)
C2 0.0207(8) 0.0259(10) 0.0250(9) 0.0004(7) 0.0030(7) 0.0029(8)
C3 0.0238(9) 0.0261(9) 0.0263(9) -0.0009(8) 0.0044(7) 0.0009(8)
C4 0.0214(9) 0.0357(11) 0.0306(9) 0.0028(8) 0.0073(8) -0.0002(8)
C5 0.0219(9) 0.0306(11) 0.0250(9) -0.0004(8) 0.0042(7) 0.0021(8)
C6 0.0223(8) 0.0246(9) 0.0226(9) 0.0005(7) 0.0018(7) 0.0026(7)
C7 0.0216(9) 0.0500(13) 0.0312(10) -0.0020(10) 0.0033(7) -0.0038(10)
C8 0.0237(9) 0.0365(11) 0.0309(10) -0.0060(9) 0.0006(7) 0.0009(9)
C9 0.0231(9) 0.0238(9) 0.0257(9) 0.0001(7) 0.0020(7) -0.0011(7)
C10 0.0216(9) 0.0249(9) 0.0255(9) 0.0016(7) 0.0024(7) 0.0003(7)
C11 0.0278(9) 0.0238(9) 0.0287(9) 0.0009(8) 0.0025(7) -0.0014(8)
C12 0.0327(10) 0.0363(11) 0.0278(10) 0.0018(9) 0.0072(8) -0.0037(9)
C13 0.0287(9) 0.0400(12) 0.0325(10) 0.0013(9) 0.0069(8) -0.0039(9)
C14 0.0224(8) 0.0344(10) 0.0303(10) -0.0006(8) 0.0056(7) -0.0025(9)
C15 0.0222(9) 0.0302(10) 0.0331(10) -0.0008(9) 0.0074(7) -0.0060(8)
C16 0.0210(9) 0.0443(12) 0.0267(9) 0.0049(9) 0.0036(7) -0.0032(9)
C17 0.0245(9) 0.0699(15) 0.0369(11) 0.0012(10) 0.0061(8) -0.0144(11)
C18 0.0333(11) 0.110(2) 0.0261(11) 0.0124(15) -0.0014(9) -0.0142(13)
C19 0.0480(14) 0.096(2) 0.0376(13) 0.0229(16) 0.0130(11) 0.0138(15)
C20 0.0527(13) 0.0612(15) 0.0444(13) 0.0138(12) 0.0161(11) 0.0148(12)
C21 0.0354(10) 0.0462(13) 0.0333(11) 0.0072(10) 0.0062(8) 0.0035(10)
C22 0.0249(9) 0.0361(11) 0.0330(10) 0.0005(9) 0.0065(8) -0.0064(9)
C23 0.0533(13) 0.0383(12) 0.0543(13) 0.0093(11) 0.0172(11) -0.0064(11)
C24 0.0457(11) 0.0498(13) 0.0334(11) -0.0029(11) 0.0155(9) -0.0071(10)
C25 0.0340(10) 0.0279(10) 0.0320(10) 0.0032(9) 0.0011(8) 0.0012(8)
C26 0.0318(10) 0.0281(10) 0.0257(9) -0.0004(9) 0.0023(8) -0.0029(8)
C27 0.0422(12) 0.0421(12) 0.0359(11) 0.0150(10) -0.0061(9) -0.0013(10)
C28 0.0432(11) 0.0268(10) 0.0410(12) 0.0014(9) -0.0015(9) -0.0051(9)

loop_
_atom_type_symbol
_atom_type_description
_atom_type_scat_dispersion_real
_atom_type_scat_dispersion_imag
_atom_type_scat_source
C C 0.0033 0.0016 'International Tables Vol C Tables 4.2.6.8 and 6.1.1.4'
H H 0.0000 0.0000 'International Tables Vol C Tables 4.2.6.8 and 6.1.1.4'
O O 0.0106 0.0060 'International Tables Vol C Tables 4.2.6.8 and 6.1.1.4'

loop_
_geom_angle_atom_site_label_1
_geom_angle_atom_site_label_2
_geom_angle_atom_site_label_3
_geom_angle
_geom_angle_publ_flag
C26 O3 C27 116.78(15) yes
C2 C1 C6 122.53(15) yes
C2 C1 H1 118.7 ?
C6 C1 H1 118.7 ?
C1 C2 C3 120.27(15) yes
C1 C2 C15 119.50(15) yes
C3 C2 C15 120.22(15) yes
C4 C3 C2 117.08(15) yes
C4 C3 C22 120.97(15) yes
C2 C3 C22 121.93(15) yes
C3 C4 C5 123.11(15) yes
C3 C4 H4 118.4 ?
C5 C4 H4 118.4 ?
C4 C5 C6 119.45(15) yes
C4 C5 C7 117.83(15) yes
C6 C5 C7 122.71(16) yes
C1 C6 C5 117.54(16) ?
C1 C6 C10 120.27(15) yes
C5 C6 C10 122.11(15) ?
C5 C7 C8 113.43(14) ?
C5 C7 H7A 108.9 ?
C8 C7 H7A 108.9 ?
C5 C7 H7B 108.9 ?
C8 C7 H7B 108.9 ?
H7A C7 H7B 107.7 ?
C7 C8 C9 108.99(15) yes
C7 C8 H8A 109.9 ?
C9 C8 H8A 109.9 ?
C7 C8 H8B 109.9 ?
C9 C8 H8B 109.9 ?
H8A C8 H8B 108.3 ?
C8 C9 C11 113.94(14) yes
C8 C9 C10 110.63(13) ?
C11 C9 C10 116.49(13) ?
C8 C9 H9 104.8 ?
C11 C9 H9 104.8 ?
C10 C9 H9 104.8 ?
C25 C10 C6 106.47(14) yes
C25 C10 C14 109.13(14) ?
C6 C10 C14 110.48(14) ?
C25 C10 C9 115.66(14) ?
C6 C10 C9 107.29(13) ?
C14 C10 C9 107.77(13) ?
C26 C11 C28 107.08(15) ?
C26 C11 C12 107.81(14) ?
C28 C11 C12 110.75(16) ?
C26 C11 C9 107.52(14) ?
C28 C11 C9 115.05(16) ?
C12 C11 C9 108.35(14) ?
C13 C12 C11 112.50(14) ?
C13 C12 H12A 109.1 ?
C11 C12 H12A 109.1 ?
C13 C12 H12B 109.1 ?
C11 C12 H12B 109.1 ?
H12A C12 H12B 107.8 ?
C12 C13 C14 111.79(14) ?
C12 C13 H13A 109.3 ?
C14 C13 H13A 109.3 ?
C12 C13 H13B 109.3 ?
C14 C13 H13B 109.3 ?
H13A C13 H13B 107.9 ?
C13 C14 C10 112.80(15) ?
C13 C14 H14A 109.0 ?
C10 C14 H14A 109.0 ?
C13 C14 H14B 109.0 ?
C10 C14 H14B 109.0 ?
H14A C14 H14B 107.8 ?
O1 C15 C16 121.21(16) yes
O1 C15 C2 121.66(16) ?
C16 C15 C2 117.13(15) ?
C21 C16 C17 119.08(19) ?
C21 C16 C15 121.12(17) ?
C17 C16 C15 119.80(18) ?
C18 C17 C16 118.9(2) yes
C18 C17 H17 120.5 ?
C16 C17 H17 120.5 ?
C19 C18 C17 120.8(2) ?
C19 C18 H18 119.6 ?
C17 C18 H18 119.6 ?
C20 C19 C18 120.4(2) ?
C20 C19 H19 119.8 ?
C18 C19 H19 119.8 ?
C19 C20 C21 119.5(2) ?
C19 C20 H20 120.3 ?
C21 C20 H20 120.3 ?
C20 C21 C16 121.3(2) ?
C20 C21 H21 119.3 ?
C16 C21 H21 119.3 ?
C3 C22 C23 110.68(16) yes
C3 C22 C24 111.96(16) ?
C23 C22 C24 111.12(16) ?
C3 C22 H22 107.6 ?
C23 C22 H22 107.6 ?
C24 C22 H22 107.6 ?
C22 C23 H23A 109.5 ?
C22 C23 H23B 109.5 ?
H23A C23 H23B 109.5 ?
C22 C23 H23C 109.5 ?
H23A C23 H23C 109.5 ?
H23B C23 H23C 109.5 ?
C22 C24 H24A 109.5 ?
C22 C24 H24B 109.5 ?
H24A C24 H24B 109.5 ?
C22 C24 H24C 109.5 ?
H24A C24 H24C 109.5 ?
H24B C24 H24C 109.5 ?
C10 C25 H25A 109.5 ?
C10 C25 H25B 109.5 ?
H25A C25 H25B 109.5 ?
C10 C25 H25C 109.5 ?
H25A C25 H25C 109.5 ?
H25B C25 H25C 109.5 ?
O2 C26 O3 121.67(17) yes
O2 C26 C11 125.81(17) ?
O3 C26 C11 112.52(15) yes
O3 C27 H27A 109.5 ?
O3 C27 H27B 109.5 ?
H27A C27 H27B 109.5 ?
O3 C27 H27C 109.5 ?
H27A C27 H27C 109.5 ?
H27B C27 H27C 109.5 ?
C11 C28 H28A 109.5 ?
C11 C28 H28B 109.5 ?
H28A C28 H28B 109.5 ?
C11 C28 H28C 109.5 ?
H28A C28 H28C 109.5 ?
H28B C28 H28C 109.5 ?

loop_
_geom_bond_atom_site_label_1
_geom_bond_atom_site_label_2
_geom_bond_distance
_geom_bond_publ_flag
O1 C15 1.217(2) yes
O2 C26 1.197(2) yes
O3 C26 1.334(2) yes
O3 C27 1.441(2) yes
C1 C2 1.385(2) yes
C1 C6 1.394(2) yes
C1 H1 0.9500 ?
C2 C3 1.402(2) yes
C2 C15 1.497(2) yes
C3 C4 1.385(2) yes
C3 C22 1.518(2) yes
C4 C5 1.395(2) yes
C4 H4 0.9500 ?
C5 C6 1.400(2) yes
C5 C7 1.511(2) yes
C6 C10 1.540(2) yes
C7 C8 1.518(3) yes
C7 H7A 0.9900 ?
C7 H7B 0.9900 ?
C8 C9 1.530(2) yes
C8 H8A 0.9900 ?
C8 H8B 0.9900 ?
C9 C11 1.552(2) yes
C9 C10 1.555(2) yes
C9 H9 1.0000 ?
C10 C25 1.539(2) yes
C10 C14 1.549(2) yes
C11 C26 1.525(2) yes
C11 C28 1.528(3) yes
C11 C12 1.548(3) yes
C12 C13 1.520(2) yes
C12 H12A 0.9900 ?
C12 H12B 0.9900 ?
C13 C14 1.526(3) yes
C13 H13A 0.9900 ?
C13 H13B 0.9900 ?
C14 H14A 0.9900 ?
C14 H14B 0.9900 ?
C15 C16 1.489(3) yes
C16 C21 1.384(3) yes
C16 C17 1.399(3) yes
C17 C18 1.395(3) yes
C17 H17 0.9500 ?
C18 C19 1.375(4) yes
C18 H18 0.9500 ?
C19 C20 1.370(3) yes
C19 H19 0.9500 ?
C20 C21 1.382(3) yes
C20 H20 0.9500 ?
C21 H21 0.9500 ?
C22 C23 1.525(3) yes
C22 C24 1.528(3) yes
C22 H22 1.0000 ?
C23 H23A 0.9800 ?
C23 H23B 0.9800 ?
C23 H23C 0.9800 ?
C24 H24A 0.9800 ?
C24 H24B 0.9800 ?
C24 H24C 0.9800 ?
C25 H25A 0.9800 ?
C25 H25B 0.9800 ?
C25 H25C 0.9800 ?
C27 H27A 0.9800 ?
C27 H27B 0.9800 ?
C27 H27C 0.9800 ?
C28 H28A 0.9800 ?
C28 H28B 0.9800 ?
C28 H28C 0.9800 ?

loop_
_geom_torsion_atom_site_label_1
_geom_torsion_atom_site_label_2
_geom_torsion_atom_site_label_3
_geom_torsion_atom_site_label_4
_geom_torsion
C6 C1 C2 C3 0.9(3)
C6 C1 C2 C15 -177.76(16)
C1 C2 C3 C4 -0.8(2)
C15 C2 C3 C4 177.90(16)
C1 C2 C3 C22 177.54(16)
C15 C2 C3 C22 -3.8(3)
C2 C3 C4 C5 -0.2(3)
C22 C3 C4 C5 -178.52(17)
C3 C4 C5 C6 1.0(3)
C3 C4 C5 C7 -179.16(17)
C2 C1 C6 C5 -0.1(3)
C2 C1 C6 C10 176.66(16)
C4 C5 C6 C1 -0.9(2)
C7 C5 C6 C1 179.33(17)
C4 C5 C6 C10 -177.55(16)
C7 C5 C6 C10 2.6(3)
C4 C5 C7 C8 168.09(16)
C6 C5 C7 C8 -12.1(3)
C5 C7 C8 C9 43.1(2)
C7 C8 C9 C11 158.58(15)
C7 C8 C9 C10 -67.90(18)
C1 C6 C10 C25 -76.17(19)
C5 C6 C10 C25 100.43(18)
C1 C6 C10 C14 42.2(2)
C5 C6 C10 C14 -141.19(16)
C1 C6 C10 C9 159.43(15)
C5 C6 C10 C9 -24.0(2)
C8 C9 C10 C25 -62.64(19)
C11 C9 C10 C25 69.59(19)
C8 C9 C10 C6 55.98(18)
C11 C9 C10 C6 -171.79(14)
C8 C9 C10 C14 174.96(15)
C11 C9 C10 C14 -52.81(19)
C8 C9 C11 C26 -60.12(19)
C10 C9 C11 C26 169.19(14)
C8 C9 C11 C28 59.1(2)
C10 C9 C11 C28 -71.6(2)
C8 C9 C11 C12 -176.39(15)
C10 C9 C11 C12 52.91(19)
C26 C11 C12 C13 -168.98(15)
C28 C11 C12 C13 74.2(2)
C9 C11 C12 C13 -52.9(2)
C11 C12 C13 C14 57.0(2)
C12 C13 C14 C10 -57.4(2)
C25 C10 C14 C13 -73.31(18)
C6 C10 C14 C13 169.95(14)
C9 C10 C14 C13 53.03(19)
C1 C2 C15 O1 -75.2(2)
C3 C2 C15 O1 106.1(2)
C1 C2 C15 C16 104.27(19)
C3 C2 C15 C16 -74.4(2)
O1 C15 C16 C21 162.02(17)
C2 C15 C16 C21 -17.5(2)
O1 C15 C16 C17 -17.7(3)
C2 C15 C16 C17 162.84(16)
C21 C16 C17 C18 1.1(3)
C15 C16 C17 C18 -179.20(18)
C16 C17 C18 C19 -1.3(3)
C17 C18 C19 C20 0.3(3)
C18 C19 C20 C21 0.9(3)
C19 C20 C21 C16 -1.0(3)
C17 C16 C21 C20 0.1(3)
C15 C16 C21 C20 -179.65(17)
C4 C3 C22 C23 64.6(2)
C2 C3 C22 C23 -113.71(19)
C4 C3 C22 C24 -60.0(2)
C2 C3 C22 C24 121.71(18)
C27 O3 C26 O2 -0.3(3)
C27 O3 C26 C11 179.24(15)
C28 C11 C26 O2 0.4(3)
C12 C11 C26 O2 -118.8(2)
C9 C11 C26 O2 124.5(2)
C28 C11 C26 O3 -179.14(17)
C12 C11 C26 O3 61.6(2)
C9 C11 C26 O3 -55.0(2)

loop_
_cod_related_entry_id
_cod_related_entry_database
_cod_related_entry_code
1 ChemSpider 21179386
